data_4033517
loop_
_publ_author_name
'Yang, Jianguo'
'Mo, Hanjie'
'Jin, Xiuxiu'
'Cao, Dongdong'
'Wu, Haijian'
'Chen, Di'
'Wang, Zhiming'

_publ_section_title
;
 Vinylogous Elimination/Heck Coupling/Allylation Domino Reactions: Access
 to 2-Substituted 2,3-Dihydrobenzofurans and Indolines.
;
_journal_issue 5
_journal_name_full 'The Journal of organic chemistry'
_journal_page_first 2592
_journal_page_last 2600
_journal_paper_doi 10.1021/acs.joc.7b02986
_journal_volume 83
_journal_year 2018
_chemical_formula_moiety 'C26 H24 Br N O4 S'
_chemical_formula_sum 'C26 H24 Br N O4 S'
_chemical_formula_weight 526.43
_space_group_crystal_system monoclinic
_space_group_IT_number 14
_space_group_name_Hall '-P 2ybc'
_space_group_name_H-M_alt 'P 1 21/c 1'
_symmetry_space_group_name_Hall '-P 2ybc'
_symmetry_space_group_name_H-M 'P 1 21/c 1'
_atom_sites_solution_hydrogens geom
_atom_sites_solution_primary dual
_audit_creation_date 2017-01-05
_audit_creation_method
;
Olex2 1.2
(compiled 2016.11.30 svn.r3356 for OlexSys, GUI svn.r5269)
;
_cell_angle_alpha 90
_cell_angle_beta 117.4870(10)
_cell_angle_gamma 90
_cell_formula_units_Z 4
_cell_length_a 14.0516(10)
_cell_length_b 12.5217(9)
_cell_length_c 15.0866(11)
_cell_measurement_reflns_used 7444
_cell_measurement_temperature 130
_cell_measurement_theta_max 30.05
_cell_measurement_theta_min 2.23
_cell_volume 2354.8(3)
_computing_cell_refinement 'SAINT v7.68A (Bruker, 2009)'
_computing_data_reduction 'SAINT v7.68A (Bruker, 2009)'
_computing_molecular_graphics 'Olex2 (Dolomanov et al., 2009)'
_computing_publication_material 'Olex2 (Dolomanov et al., 2009)'
_computing_structure_refinement 'ShelXL (Sheldrick, 2015)'
_computing_structure_solution 'ShelXT (Sheldrick, 2015)'
_diffrn_ambient_temperature 130
_diffrn_measured_fraction_theta_full 1.000
_diffrn_measured_fraction_theta_max 0.990
_diffrn_measurement_device_type 'Bruker APEX-II CCD'
_diffrn_measurement_method '\f and \w scans'
_diffrn_radiation_monochromator graphite
_diffrn_radiation_type MoK\a
_diffrn_radiation_wavelength 0.71073
_diffrn_reflns_av_R_equivalents 0.0363
_diffrn_reflns_av_unetI/netI 0.0360
_diffrn_reflns_Laue_measured_fraction_full 1.000
_diffrn_reflns_Laue_measured_fraction_max 0.990
_diffrn_reflns_limit_h_max 15
_diffrn_reflns_limit_h_min -20
_diffrn_reflns_limit_k_max 18
_diffrn_reflns_limit_k_min -17
_diffrn_reflns_limit_l_max 21
_diffrn_reflns_limit_l_min -21
_diffrn_reflns_number 23536
_diffrn_reflns_point_group_measured_fraction_full 1.000
_diffrn_reflns_point_group_measured_fraction_max 0.990
_diffrn_reflns_theta_full 25.242
_diffrn_reflns_theta_max 30.789
_diffrn_reflns_theta_min 2.227
_diffrn_standards_number 0
_exptl_absorpt_coefficient_mu 1.868
_exptl_absorpt_correction_T_max 0.7461
_exptl_absorpt_correction_T_min 0.4664
_exptl_absorpt_correction_type multi-scan
_exptl_absorpt_process_details
;
SADABS-2008/1 (Bruker,2008) was used for absorption correction.
wR2(int) was 0.0851 before and 0.0283 after correction.
The Ratio of minimum to maximum transmission is 0.6251.
The \l/2 correction factor is 0.0015.
;
_exptl_crystal_colour colourless
_exptl_crystal_density_diffrn 1.485
_exptl_crystal_description block
_exptl_crystal_F_000 1080
_exptl_crystal_size_max 0.33
_exptl_crystal_size_mid 0.3
_exptl_crystal_size_min 0.25
_refine_diff_density_max 0.569
_refine_diff_density_min -0.475
_refine_diff_density_rms 0.066
_refine_ls_extinction_method none
_refine_ls_goodness_of_fit_ref 1.005
_refine_ls_hydrogen_treatment constr
_refine_ls_matrix_type full
_refine_ls_number_parameters 300
_refine_ls_number_reflns 7290
_refine_ls_number_restraints 0
_refine_ls_restrained_S_all 1.005
_refine_ls_R_factor_all 0.0520
_refine_ls_R_factor_gt 0.0330
_refine_ls_shift/su_max 0.001
_refine_ls_shift/su_mean 0.000
_refine_ls_structure_factor_coef Fsqd
_refine_ls_weighting_details 'w=1/[\s^2^(Fo^2^)+(0.0373P)^2^+0.9639P] where P=(Fo^2^+2Fc^2^)/3'
_refine_ls_weighting_scheme calc
_refine_ls_wR_factor_gt 0.0748
_refine_ls_wR_factor_ref 0.0815
_reflns_Friedel_coverage 0.000
_reflns_number_gt 5661
_reflns_number_total 7290
_reflns_threshold_expression 'I > 2\s(I)'
_cod_data_source_file jo7b02986_si_002.cif
_cod_data_source_block dm17013_cmpd_6t
_cod_depositor_comments 'Adding full bibliography for 4033516--4033518.cif.'
_cod_database_code 4033517
_shelx_space_group_comment
;
The symmetry employed for this shelxl refinement is uniquely defined
by the following loop, which should always be used as a source of
symmetry information in preference to the above space-group names.
They are only intended as comments.
;
_shelx_estimated_absorpt_t_max 0.652
_shelx_estimated_absorpt_t_min 0.578
_olex2_refinement_description
;
1. Fixed Uiso
 At 1.2 times of:
  All C(H) groups, All C(H,H) groups
 At 1.5 times of:
  All C(H,H,H) groups
2.a Ternary CH refined with riding coordinates:
 C1(H1)
2.b Secondary CH2 refined with riding coordinates:
 C2(H2A,H2B), C18(H18A,H18B)
2.c Aromatic/amide H refined with riding coordinates:
 C4(H4), C6(H6), C7(H7), C10(H10), C12(H12), C13(H13), C14(H14), C15(H15),
 C16(H16), C21(H21), C22(H22), C24(H24), C25(H25)
2.d Idealised Me refined as rotating group:
 C19(H19A,H19B,H19C), C26(H26A,H26B,H26C)
;
_shelx_shelxl_version_number 2016/6
_olex2_submission_special_instructions 'No special instructions were received'

loop_
_space_group_symop_operation_xyz
'x, y, z'
'-x, y+1/2, -z+1/2'
'-x, -y, -z'
'x, -y-1/2, z-1/2'

loop_
_atom_site_label
_atom_site_type_symbol
_atom_site_fract_x
_atom_site_fract_y
_atom_site_fract_z
_atom_site_U_iso_or_equiv
_atom_site_adp_type
_atom_site_occupancy
_atom_site_site_symmetry_order
_atom_site_calc_flag
_atom_site_refinement_flags_posn
Br1 Br 0.10639(2) 0.31045(2) 0.51578(2) 0.03122(6) Uani 1 1 d .
S1 S 0.41020(3) 0.74220(3) 0.44981(3) 0.01805(8) Uani 1 1 d .
O1 O 0.48865(9) 0.66177(10) 0.50260(10) 0.0278(3) Uani 1 1 d .
O2 O 0.42121(10) 0.80709(9) 0.37686(9) 0.0246(2) Uani 1 1 d .
O3 O 0.11730(11) 0.67615(10) 0.07087(9) 0.0307(3) Uani 1 1 d .
O4 O 0.13601(10) 0.58222(9) 0.20485(8) 0.0250(2) Uani 1 1 d .
N1 N 0.29375(10) 0.68002(10) 0.38924(9) 0.0162(2) Uani 1 1 d .
C1 C 0.19742(12) 0.75196(12) 0.33689(11) 0.0172(3) Uani 1 1 d .
H1 H 0.215996 0.823603 0.369828 0.021 Uiso 1 1 calc R
C2 C 0.10938(12) 0.70146(12) 0.35886(12) 0.0188(3) Uani 1 1 d .
H2A H 0.091862 0.749057 0.401682 0.023 Uiso 1 1 calc R
H2B H 0.043184 0.687516 0.296044 0.023 Uiso 1 1 calc R
C3 C 0.15824(12) 0.59881(12) 0.41207(11) 0.0167(3) Uani 1 1 d .
C4 C 0.11051(12) 0.51622(13) 0.43844(11) 0.0198(3) Uani 1 1 d .
H4 H 0.037845 0.520752 0.425802 0.024 Uiso 1 1 calc R
C5 C 0.17223(13) 0.42660(13) 0.48394(11) 0.0211(3) Uani 1 1 d .
C6 C 0.27846(13) 0.41828(13) 0.50361(12) 0.0215(3) Uani 1 1 d .
H6 H 0.318801 0.356417 0.535722 0.026 Uiso 1 1 calc R
C7 C 0.32617(12) 0.50102(13) 0.47613(11) 0.0192(3) Uani 1 1 d .
H7 H 0.398548 0.496004 0.487965 0.023 Uiso 1 1 calc R
C8 C 0.26489(12) 0.59079(12) 0.43105(11) 0.0160(3) Uani 1 1 d .
C9 C 0.17036(12) 0.76628(12) 0.22792(11) 0.0190(3) Uani 1 1 d .
C10 C 0.17714(13) 0.86112(14) 0.18961(12) 0.0233(3) Uani 1 1 d .
H10 H 0.161627 0.861632 0.121290 0.028 Uiso 1 1 calc R
C11 C 0.20609(13) 0.96447(13) 0.24223(12) 0.0234(3) Uani 1 1 d .
C12 C 0.15281(14) 1.00586(14) 0.29328(14) 0.0289(4) Uani 1 1 d .
H12 H 0.095040 0.967149 0.294026 0.035 Uiso 1 1 calc R
C13 C 0.18366(17) 1.10340(16) 0.34313(16) 0.0395(5) Uani 1 1 d .
H13 H 0.146746 1.131176 0.377295 0.047 Uiso 1 1 calc R
C14 C 0.26841(18) 1.15973(16) 0.34267(16) 0.0449(6) Uani 1 1 d .
H14 H 0.290617 1.225487 0.377707 0.054 Uiso 1 1 calc R
C15 C 0.32053(17) 1.12018(17) 0.29124(16) 0.0416(5) Uani 1 1 d .
H15 H 0.378074 1.159304 0.290485 0.050 Uiso 1 1 calc R
C16 C 0.28957(15) 1.02432(16) 0.24100(14) 0.0316(4) Uani 1 1 d .
H16 H 0.325376 0.998553 0.205080 0.038 Uiso 1 1 calc R
C17 C 0.13892(13) 0.67265(13) 0.15847(12) 0.0218(3) Uani 1 1 d .
C18 C 0.10572(15) 0.48531(14) 0.14452(13) 0.0289(4) Uani 1 1 d .
H18A H 0.150604 0.476418 0.110187 0.035 Uiso 1 1 calc R
H18B H 0.029557 0.488927 0.093414 0.035 Uiso 1 1 calc R
C19 C 0.12288(15) 0.39347(14) 0.21456(14) 0.0292(4) Uani 1 1 d .
H19A H 0.104716 0.326377 0.176853 0.044 Uiso 1 1 calc GR
H19B H 0.076903 0.402493 0.246951 0.044 Uiso 1 1 calc GR
H19C H 0.198193 0.391685 0.265500 0.044 Uiso 1 1 calc GR
C20 C 0.40003(12) 0.82859(12) 0.53722(11) 0.0180(3) Uani 1 1 d .
C21 C 0.39929(14) 0.78604(15) 0.62257(13) 0.0260(3) Uani 1 1 d .
H21 H 0.399408 0.710933 0.631523 0.031 Uiso 1 1 calc R
C22 C 0.39837(15) 0.85501(17) 0.69376(13) 0.0308(4) Uani 1 1 d .
H22 H 0.397786 0.826641 0.751905 0.037 Uiso 1 1 calc R
C23 C 0.39829(14) 0.96529(16) 0.68178(13) 0.0279(4) Uani 1 1 d .
C24 C 0.39594(13) 1.00580(14) 0.59463(13) 0.0258(3) Uani 1 1 d .
H24 H 0.393910 1.080885 0.584878 0.031 Uiso 1 1 calc R
C25 C 0.39651(12) 0.93807(13) 0.52178(12) 0.0207(3) Uani 1 1 d .
H25 H 0.394524 0.966281 0.462498 0.025 Uiso 1 1 calc R
C26 C 0.40375(18) 1.0387(2) 0.76348(16) 0.0436(5) Uani 1 1 d .
H26A H 0.477802 1.042162 0.816939 0.065 Uiso 1 1 calc GR
H26B H 0.357106 1.011185 0.790468 0.065 Uiso 1 1 calc GR
H26C H 0.379895 1.110322 0.736021 0.065 Uiso 1 1 calc GR

loop_
_atom_site_aniso_label
_atom_site_aniso_U_11
_atom_site_aniso_U_22
_atom_site_aniso_U_33
_atom_site_aniso_U_23
_atom_site_aniso_U_13
_atom_site_aniso_U_12
Br1 0.03693(10) 0.02549(9) 0.03374(10) 0.00234(7) 0.01844(8) -0.00943(7)
S1 0.01590(16) 0.01720(18) 0.02102(18) 0.00047(14) 0.00849(14) 0.00019(13)
O1 0.0170(5) 0.0234(6) 0.0372(7) 0.0017(5) 0.0077(5) 0.0044(5)
O2 0.0302(6) 0.0236(6) 0.0266(6) -0.0010(5) 0.0189(5) -0.0048(5)
O3 0.0450(7) 0.0279(7) 0.0164(6) 0.0008(5) 0.0118(5) 0.0086(6)
O4 0.0384(7) 0.0160(5) 0.0169(5) -0.0033(4) 0.0096(5) -0.0003(5)
N1 0.0156(5) 0.0136(6) 0.0163(6) 0.0015(5) 0.0047(5) 0.0009(4)
C1 0.0183(6) 0.0140(7) 0.0159(7) 0.0007(5) 0.0050(5) 0.0044(5)
C2 0.0188(7) 0.0177(7) 0.0188(7) 0.0007(6) 0.0077(6) 0.0043(6)
C3 0.0181(7) 0.0172(7) 0.0135(6) -0.0018(5) 0.0061(5) 0.0012(5)
C4 0.0196(7) 0.0237(8) 0.0163(7) -0.0036(6) 0.0084(6) -0.0028(6)
C5 0.0272(8) 0.0191(7) 0.0167(7) -0.0012(6) 0.0097(6) -0.0060(6)
C6 0.0249(7) 0.0174(7) 0.0194(7) 0.0030(6) 0.0079(6) 0.0021(6)
C7 0.0182(7) 0.0183(7) 0.0190(7) 0.0012(6) 0.0067(6) 0.0023(6)
C8 0.0187(7) 0.0142(7) 0.0142(6) -0.0003(5) 0.0067(5) 0.0002(5)
C9 0.0201(7) 0.0178(7) 0.0166(7) 0.0000(6) 0.0064(6) 0.0032(6)
C10 0.0245(8) 0.0230(8) 0.0188(7) 0.0042(6) 0.0067(6) 0.0026(6)
C11 0.0243(8) 0.0176(7) 0.0204(7) 0.0071(6) 0.0036(6) 0.0021(6)
C12 0.0266(8) 0.0210(8) 0.0322(9) 0.0020(7) 0.0078(7) 0.0044(7)
C13 0.0413(11) 0.0245(9) 0.0374(11) -0.0042(8) 0.0052(9) 0.0113(8)
C14 0.0478(12) 0.0169(9) 0.0377(11) 0.0034(8) -0.0079(9) 0.0004(8)
C15 0.0371(10) 0.0297(10) 0.0368(11) 0.0137(9) -0.0010(9) -0.0083(8)
C16 0.0294(9) 0.0306(9) 0.0275(9) 0.0119(7) 0.0068(7) -0.0019(7)
C17 0.0223(7) 0.0210(8) 0.0182(7) 0.0006(6) 0.0059(6) 0.0059(6)
C18 0.0382(10) 0.0206(8) 0.0237(8) -0.0085(7) 0.0107(7) -0.0003(7)
C19 0.0352(9) 0.0194(8) 0.0328(9) -0.0070(7) 0.0154(8) -0.0030(7)
C20 0.0154(6) 0.0204(7) 0.0165(7) -0.0003(6) 0.0059(5) -0.0024(5)
C21 0.0284(8) 0.0256(8) 0.0224(8) 0.0040(7) 0.0104(7) -0.0048(7)
C22 0.0344(9) 0.0412(11) 0.0194(8) 0.0003(8) 0.0148(7) -0.0083(8)
C23 0.0223(8) 0.0387(10) 0.0234(8) -0.0107(7) 0.0111(7) -0.0082(7)
C24 0.0258(8) 0.0219(8) 0.0290(9) -0.0060(7) 0.0123(7) -0.0053(6)
C25 0.0209(7) 0.0217(8) 0.0192(7) 0.0010(6) 0.0091(6) -0.0018(6)
C26 0.0442(11) 0.0565(14) 0.0353(11) -0.0221(10) 0.0227(9) -0.0125(10)

loop_
_atom_type_symbol
_atom_type_description
_atom_type_scat_dispersion_real
_atom_type_scat_dispersion_imag
_atom_type_scat_source
C C 0.0033 0.0016 'International Tables Vol C Tables 4.2.6.8 and 6.1.1.4'
H H 0.0000 0.0000 'International Tables Vol C Tables 4.2.6.8 and 6.1.1.4'
Br Br -0.2901 2.4595 'International Tables Vol C Tables 4.2.6.8 and 6.1.1.4'
N N 0.0061 0.0033 'International Tables Vol C Tables 4.2.6.8 and 6.1.1.4'
O O 0.0106 0.0060 'International Tables Vol C Tables 4.2.6.8 and 6.1.1.4'
S S 0.1246 0.1234 'International Tables Vol C Tables 4.2.6.8 and 6.1.1.4'

loop_
_geom_angle_atom_site_label_1
_geom_angle_atom_site_label_2
_geom_angle_atom_site_label_3
_geom_angle
O1 S1 N1 106.69(7)
O1 S1 C20 108.84(8)
O2 S1 O1 119.83(7)
O2 S1 N1 105.82(7)
O2 S1 C20 107.55(7)
N1 S1 C20 107.52(7)
C17 O4 C18 116.58(12)
C1 N1 S1 115.30(10)
C8 N1 S1 122.23(10)
C8 N1 C1 109.17(11)
N1 C1 H1 108.0
N1 C1 C2 104.78(12)
N1 C1 C9 110.67(12)
C2 C1 H1 108.0
C9 C1 H1 108.0
C9 C1 C2 116.92(12)
C1 C2 H2A 110.9
C1 C2 H2B 110.9
H2A C2 H2B 108.9
C3 C2 C1 104.44(12)
C3 C2 H2A 110.9
C3 C2 H2B 110.9
C4 C3 C2 128.96(14)
C4 C3 C8 120.25(14)
C8 C3 C2 110.74(13)
C3 C4 H4 121.0
C3 C4 C5 118.00(14)
C5 C4 H4 121.0
C4 C5 Br1 118.49(12)
C6 C5 Br1 119.37(12)
C6 C5 C4 122.11(15)
C5 C6 H6 120.1
C5 C6 C7 119.87(15)
C7 C6 H6 120.1
C6 C7 H7 120.9
C8 C7 C6 118.15(14)
C8 C7 H7 120.9
C3 C8 N1 110.48(13)
C7 C8 N1 127.62(13)
C7 C8 C3 121.62(14)
C10 C9 C1 122.58(14)
C10 C9 C17 116.62(14)
C17 C9 C1 120.75(13)
C9 C10 H10 116.5
C9 C10 C11 126.97(15)
C11 C10 H10 116.5
C12 C11 C10 122.51(16)
C12 C11 C16 118.30(17)
C16 C11 C10 119.19(16)
C11 C12 H12 119.7
C13 C12 C11 120.64(18)
C13 C12 H12 119.7
C12 C13 H13 120.1
C14 C13 C12 119.8(2)
C14 C13 H13 120.1
C13 C14 H14 120.0
C15 C14 C13 119.97(19)
C15 C14 H14 120.0
C14 C15 H15 119.8
C16 C15 C14 120.4(2)
C16 C15 H15 119.8
C11 C16 H16 119.6
C15 C16 C11 120.8(2)
C15 C16 H16 119.6
O3 C17 O4 123.12(15)
O3 C17 C9 125.39(15)
O4 C17 C9 111.49(13)
O4 C18 H18A 110.3
O4 C18 H18B 110.3
O4 C18 C19 106.98(13)
H18A C18 H18B 108.6
C19 C18 H18A 110.3
C19 C18 H18B 110.3
C18 C19 H19A 109.5
C18 C19 H19B 109.5
C18 C19 H19C 109.5
H19A C19 H19B 109.5
H19A C19 H19C 109.5
H19B C19 H19C 109.5
C21 C20 S1 119.55(13)
C25 C20 S1 119.34(12)
C25 C20 C21 121.08(15)
C20 C21 H21 120.5
C22 C21 C20 118.95(16)
C22 C21 H21 120.5
C21 C22 H22 119.4
C21 C22 C23 121.22(16)
C23 C22 H22 119.4
C22 C23 C24 118.75(16)
C22 C23 C26 120.04(18)
C24 C23 C26 121.18(18)
C23 C24 H24 119.5
C25 C24 C23 121.09(16)
C25 C24 H24 119.5
C20 C25 C24 118.85(15)
C20 C25 H25 120.6
C24 C25 H25 120.6
C23 C26 H26A 109.5
C23 C26 H26B 109.5
C23 C26 H26C 109.5
H26A C26 H26B 109.5
H26A C26 H26C 109.5
H26B C26 H26C 109.5

loop_
_geom_bond_atom_site_label_1
_geom_bond_atom_site_label_2
_geom_bond_distance
Br1 C5 1.9005(16)
S1 O1 1.4330(12)
S1 O2 1.4327(12)
S1 N1 1.6549(13)
S1 C20 1.7617(16)
O3 C17 1.213(2)
O4 C17 1.342(2)
O4 C18 1.4576(19)
N1 C1 1.5102(18)
N1 C8 1.4307(19)
C1 H1 1.0000
C1 C2 1.555(2)
C1 C9 1.517(2)
C2 H2A 0.9900
C2 H2B 0.9900
C2 C3 1.503(2)
C3 C4 1.387(2)
C3 C8 1.393(2)
C4 H4 0.9500
C4 C5 1.390(2)
C5 C6 1.385(2)
C6 H6 0.9500
C6 C7 1.397(2)
C7 H7 0.9500
C7 C8 1.388(2)
C9 C10 1.343(2)
C9 C17 1.497(2)
C10 H10 0.9500
C10 C11 1.474(2)
C11 C12 1.398(3)
C11 C16 1.399(2)
C12 H12 0.9500
C12 C13 1.394(3)
C13 H13 0.9500
C13 C14 1.387(3)
C14 H14 0.9500
C14 C15 1.381(3)
C15 H15 0.9500
C15 C16 1.378(3)
C16 H16 0.9500
C18 H18A 0.9900
C18 H18B 0.9900
C18 C19 1.504(3)
C19 H19A 0.9800
C19 H19B 0.9800
C19 H19C 0.9800
C20 C21 1.398(2)
C20 C25 1.388(2)
C21 H21 0.9500
C21 C22 1.383(3)
C22 H22 0.9500
C22 C23 1.393(3)
C23 C24 1.395(2)
C23 C26 1.511(3)
C24 H24 0.9500
C24 C25 1.391(2)
C25 H25 0.9500
C26 H26A 0.9800
C26 H26B 0.9800
C26 H26C 0.9800

loop_
_geom_torsion_atom_site_label_1
_geom_torsion_atom_site_label_2
_geom_torsion_atom_site_label_3
_geom_torsion_atom_site_label_4
_geom_torsion
Br1 C5 C6 C7 176.92(12)
S1 N1 C1 C2 -137.62(10)
S1 N1 C1 C9 95.51(13)
S1 N1 C8 C3 137.96(11)
S1 N1 C8 C7 -48.2(2)
S1 C20 C21 C22 175.80(13)
S1 C20 C25 C24 -175.62(12)
O1 S1 N1 C1 173.89(10)
O1 S1 N1 C8 37.23(14)
O1 S1 C20 C21 -42.39(15)
O1 S1 C20 C25 135.47(13)
O2 S1 N1 C1 -57.45(12)
O2 S1 N1 C8 165.88(11)
O2 S1 C20 C21 -173.62(12)
O2 S1 C20 C25 4.23(15)
N1 S1 C20 C21 72.82(14)
N1 S1 C20 C25 -109.32(13)
N1 C1 C2 C3 -5.99(15)
N1 C1 C9 C10 -115.38(16)
N1 C1 C9 C17 61.97(18)
C1 N1 C8 C3 -0.97(16)
C1 N1 C8 C7 172.89(14)
C1 C2 C3 C4 -171.60(15)
C1 C2 C3 C8 5.78(16)
C1 C9 C10 C11 -2.7(3)
C1 C9 C17 O3 -179.03(16)
C1 C9 C17 O4 1.7(2)
C2 C1 C9 C10 124.80(16)
C2 C1 C9 C17 -57.85(19)
C2 C3 C4 C5 177.24(14)
C2 C3 C8 N1 -3.17(17)
C2 C3 C8 C7 -177.46(13)
C3 C4 C5 Br1 -177.58(11)
C3 C4 C5 C6 0.3(2)
C4 C3 C8 N1 174.47(13)
C4 C3 C8 C7 0.2(2)
C4 C5 C6 C7 -1.0(2)
C5 C6 C7 C8 1.2(2)
C6 C7 C8 N1 -174.05(14)
C6 C7 C8 C3 -0.8(2)
C8 N1 C1 C2 4.45(15)
C8 N1 C1 C9 -122.42(13)
C8 C3 C4 C5 0.1(2)
C9 C1 C2 C3 116.92(14)
C9 C10 C11 C12 -54.1(2)
C9 C10 C11 C16 126.23(19)
C10 C9 C17 O3 -1.5(2)
C10 C9 C17 O4 179.21(14)
C10 C11 C12 C13 179.21(16)
C10 C11 C16 C15 -178.52(16)
C11 C12 C13 C14 -0.4(3)
C12 C11 C16 C15 1.8(3)
C12 C13 C14 C15 1.3(3)
C13 C14 C15 C16 -0.6(3)
C14 C15 C16 C11 -0.9(3)
C16 C11 C12 C13 -1.1(3)
C17 O4 C18 C19 172.27(14)
C17 C9 C10 C11 179.85(15)
C18 O4 C17 O3 0.4(2)
C18 O4 C17 C9 179.68(13)
C20 S1 N1 C1 57.27(12)
C20 S1 N1 C8 -79.40(13)
C20 C21 C22 C23 -0.1(3)
C21 C20 C25 C24 2.2(2)
C21 C22 C23 C24 1.9(3)
C21 C22 C23 C26 -176.46(17)
C22 C23 C24 C25 -1.7(3)
C23 C24 C25 C20 -0.3(2)
C25 C20 C21 C22 -2.0(2)
C26 C23 C24 C25 176.64(16)
